data_7009179
loop_
_publ_author_name
'Dawson, David M.'
'Walker, Dennis A.'
'Thornton-Pett, Mark'
'Bochmann, Manfred'

_publ_section_title
;
 Synthesis and reactivity of sterically hindered iminopyrrolato
 complexes of zirconium, iron, cobalt and nickel
;
_journal_issue 4
_journal_name_full 'Journal of the Chemical Society, Dalton Transactions'
_journal_page_first 459
_journal_paper_doi 10.1039/a909125d
_journal_year 2000
_chemical_formula_sum 'C60 H76 Fe N6'
_chemical_formula_weight 937.12
_chemical_name_systematic
; 
 ? 
;
_space_group_IT_number 14
_symmetry_cell_setting monoclinic
_symmetry_space_group_name_Hall '-P 2yn'
_symmetry_space_group_name_H-M 'P 1 21/n 1'
_atom_sites_solution_hydrogens geom
_atom_sites_solution_primary direct
_atom_sites_solution_secondary difmap
_audit_creation_method SHELXL-97
_cell_angle_alpha 90.00
_cell_angle_beta 97.2920(5)
_cell_angle_gamma 90.00
_cell_formula_units_Z 4
_cell_length_a 10.64980(10)
_cell_length_b 21.2477(2)
_cell_length_c 24.3318(3)
_cell_measurement_temperature 190(2)
_cell_volume 5461.36(10)
_computing_cell_refinement 'DENZO-SMN (Otwinowski & Minor, 1996)'
_computing_data_collection 'KCCD (Nonius, 1997)'
_computing_data_reduction 'DENZO-SMN (Otwinowski & Minor, 1996)'
_computing_molecular_graphics 'ORTEX (McArdle, 1995)'
_computing_publication_material 'local program'
_computing_structure_refinement 'SHELXL-97 (Sheldrick, 1997)'
_computing_structure_solution 'SHELXS-97 (Sheldrick, 1990)'
_diffrn_ambient_temperature 190(2)
_diffrn_detector_area_resol_mean 9.091
_diffrn_measured_fraction_theta_full 0.982
_diffrn_measured_fraction_theta_max 0.982
_diffrn_measurement_device_type 'Nonius KappaCCD area detector diffractometer'
_diffrn_measurement_method
;
   Detector set at 30mm from sample with different 2theta offsets 
   1 degree phi exposures for chi=0 degree settings
   1 degree omega exposures for chi=90 degree settings
;
_diffrn_radiation_monochromator graphite
_diffrn_radiation_source 'fine-focus sealed tube'
_diffrn_radiation_type MoK\a
_diffrn_radiation_wavelength 0.71069
_diffrn_reflns_av_R_equivalents 0.0146
_diffrn_reflns_av_sigmaI/netI 0.0217
_diffrn_reflns_limit_h_max 12
_diffrn_reflns_limit_h_min -12
_diffrn_reflns_limit_k_max 25
_diffrn_reflns_limit_k_min -24
_diffrn_reflns_limit_l_max 29
_diffrn_reflns_limit_l_min -29
_diffrn_reflns_number 20488
_diffrn_reflns_theta_full 26.00
_diffrn_reflns_theta_max 26.00
_diffrn_reflns_theta_min 2.55
_exptl_absorpt_coefficient_mu 0.318
_exptl_absorpt_correction_T_max 0.8779
_exptl_absorpt_correction_T_min 0.8320
_exptl_absorpt_correction_type multi-scan
_exptl_absorpt_process_details
;
 Using multiple and symmetry-related data measurements via the program SORTAV
 See R.H. Blessing, Acta Cryst (1995), A51, 33-38 
;
_exptl_crystal_colour red
_exptl_crystal_density_diffrn 1.140
_exptl_crystal_density_method 'not measured'
_exptl_crystal_description prism
_exptl_crystal_F_000 2016
_exptl_crystal_size_max 0.60
_exptl_crystal_size_mid 0.48
_exptl_crystal_size_min 0.42
_refine_diff_density_max 0.197
_refine_diff_density_min -0.335
_refine_diff_density_rms 0.035
_refine_ls_extinction_method none
_refine_ls_goodness_of_fit_ref 1.027
_refine_ls_hydrogen_treatment mixed
_refine_ls_matrix_type full
_refine_ls_number_parameters 641
_refine_ls_number_reflns 10540
_refine_ls_number_restraints 0
_refine_ls_restrained_S_all 1.027
_refine_ls_R_factor_all 0.0496
_refine_ls_R_factor_gt 0.0407
_refine_ls_shift/su_max 0.011
_refine_ls_shift/su_mean 0.000
_refine_ls_structure_factor_coef Fsqd
_refine_ls_weighting_details 'calc w=1/[\s^2^(Fo^2^)+(0.0552P)^2^+1.9324P] where P=(Fo^2^+2Fc^2^)/3'
_refine_ls_weighting_scheme calc
_refine_ls_wR_factor_gt 0.1051
_refine_ls_wR_factor_ref 0.1151
_reflns_number_gt 8977
_reflns_number_total 10540
_reflns_threshold_expression >2sigma(I)
_cod_data_source_file a909125d.txt
_cod_data_source_block MB41
_cod_depositor_comments
;
The following automatic conversions were performed:
'_symmetry_cell_setting' value 'Monoclinic' changed to 'monoclinic'
according to '/home/saulius/struct/CIF-dictionaries/cif_core.dic'
dictionary named 'cif_core.dic' version 2.4.1 from 2010-06-29.

Automatic conversion script
Id: cif_fix_enum 1527 2010-12-29 10:47:43Z saulius 
;
_cod_original_sg_symbol_H-M P21/n
_cod_database_code 7009179

loop_
_symmetry_equiv_pos_as_xyz
'x, y, z'
'-x+1/2, y+1/2, -z+1/2'
'-x, -y, -z'
'x-1/2, -y-1/2, z-1/2'

loop_
_atom_site_label
_atom_site_type_symbol
_atom_site_fract_x
_atom_site_fract_y
_atom_site_fract_z
_atom_site_U_iso_or_equiv
_atom_site_adp_type
_atom_site_occupancy
_atom_site_symmetry_multiplicity
_atom_site_calc_flag
_atom_site_refinement_flags
_atom_site_disorder_assembly
_atom_site_disorder_group
N1 N 0.71522(12) 0.26494(6) 0.21251(6) 0.0410(3) Uani 1 1 d . . .
C11 C 0.63568(15) 0.21771(8) 0.18275(7) 0.0431(4) Uani 1 1 d . . .
C12 C 0.62900(17) 0.15812(8) 0.20681(7) 0.0498(4) Uani 1 1 d . . .
C121 C 0.7014(2) 0.14242(9) 0.26307(8) 0.0603(5) Uani 1 1 d . . .
H121 H 0.7308 0.1829 0.2813 0.072 Uiso 1 1 calc R . .
C122 C 0.8179(3) 0.10361(13) 0.25585(12) 0.1012(10) Uani 1 1 d . . .
H12A H 0.7919 0.0637 0.2377 0.152 Uiso 1 1 calc R . .
H12B H 0.8658 0.0952 0.2922 0.152 Uiso 1 1 calc R . .
H12C H 0.8714 0.1269 0.2329 0.152 Uiso 1 1 calc R . .
C123 C 0.6181(3) 0.10935(15) 0.30062(11) 0.1063(11) Uani 1 1 d . . .
H12D H 0.5403 0.1337 0.3018 0.159 Uiso 1 1 calc R . .
H12E H 0.6638 0.1059 0.3381 0.159 Uiso 1 1 calc R . .
H12F H 0.5965 0.0672 0.2861 0.159 Uiso 1 1 calc R . .
C13 C 0.55359(19) 0.11270(9) 0.17760(8) 0.0600(5) Uani 1 1 d . . .
H13 H 0.5487 0.0718 0.1930 0.072 Uiso 1 1 calc R . .
C14 C 0.4859(2) 0.12567(10) 0.12678(8) 0.0624(5) Uani 1 1 d . . .
H14 H 0.4350 0.0940 0.1075 0.075 Uiso 1 1 calc R . .
C15 C 0.49234(18) 0.18463(10) 0.10416(8) 0.0578(5) Uani 1 1 d . . .
H15 H 0.4450 0.1933 0.0692 0.069 Uiso 1 1 calc R . .
C16 C 0.56679(16) 0.23225(8) 0.13121(7) 0.0487(4) Uani 1 1 d . . .
C161 C 0.56807(19) 0.29671(10) 0.10429(8) 0.0592(5) Uani 1 1 d . . .
H161 H 0.6365 0.3221 0.1258 0.071 Uiso 1 1 calc R . .
C162 C 0.5975(2) 0.29262(13) 0.04458(9) 0.0752(6) Uani 1 1 d . . .
H16A H 0.6759 0.2688 0.0435 0.113 Uiso 1 1 calc R . .
H16B H 0.6077 0.3351 0.0302 0.113 Uiso 1 1 calc R . .
H16C H 0.5277 0.2713 0.0217 0.113 Uiso 1 1 calc R . .
C163 C 0.4420(2) 0.33109(11) 0.10680(10) 0.0720(6) Uani 1 1 d . . .
H16D H 0.3728 0.3065 0.0869 0.108 Uiso 1 1 calc R . .
H16E H 0.4452 0.3726 0.0895 0.108 Uiso 1 1 calc R . .
H16F H 0.4277 0.3361 0.1456 0.108 Uiso 1 1 calc R . .
C1 C 0.65926(15) 0.31228(8) 0.23298(7) 0.0444(4) Uani 1 1 d . . .
H1 H 0.5694 0.3142 0.2281 0.053 Uiso 1 1 calc R . .
C2 C 0.72909(15) 0.36102(8) 0.26231(7) 0.0444(4) Uani 1 1 d . . .
C21 C 0.69057(16) 0.41497(9) 0.28849(8) 0.0549(4) Uani 1 1 d . . .
H21 H 0.6061 0.4288 0.2895 0.066 Uiso 1 1 calc R . .
N2 N 0.85876(12) 0.35654(6) 0.26918(6) 0.0417(3) Uani 1 1 d . . .
C3 C 0.90186(15) 0.40735(7) 0.30007(7) 0.0442(4) Uani 1 1 d . . .
C31 C 0.79985(17) 0.44422(9) 0.31269(8) 0.0541(4) Uani 1 1 d . . .
H31 H 0.8049 0.4820 0.3338 0.065 Uiso 1 1 calc R . .
C4 C 1.03566(16) 0.41681(8) 0.31695(7) 0.0465(4) Uani 1 1 d . . .
H4 H 1.0942 0.3861 0.3076 0.056 Uiso 1 1 calc R . .
N4 N 1.07654(13) 0.46540(7) 0.34413(7) 0.0520(4) Uani 1 1 d . . .
C41 C 1.20934(16) 0.47087(8) 0.36126(8) 0.0522(4) Uani 1 1 d . . .
C42 C 1.29126(18) 0.49031(9) 0.32391(9) 0.0589(5) Uani 1 1 d . . .
C421 C 1.2454(2) 0.50604(13) 0.26400(11) 0.0781(6) Uani 1 1 d . . .
H421 H 1.1508 0.5039 0.2594 0.094 Uiso 1 1 calc R . .
C422 C 1.2916(3) 0.4561(2) 0.22553(13) 0.1202(12) Uani 1 1 d . . .
H42A H 1.2580 0.4656 0.1870 0.180 Uiso 1 1 calc R . .
H42B H 1.2619 0.4145 0.2355 0.180 Uiso 1 1 calc R . .
H42C H 1.3843 0.4563 0.2295 0.180 Uiso 1 1 calc R . .
C423 C 1.2814(4) 0.57260(19) 0.24875(18) 0.1372(15) Uani 1 1 d . . .
H42D H 1.2510 0.6026 0.2746 0.206 Uiso 1 1 calc R . .
H42E H 1.2428 0.5822 0.2110 0.206 Uiso 1 1 calc R . .
H42F H 1.3737 0.5758 0.2508 0.206 Uiso 1 1 calc R . .
C43 C 1.42013(19) 0.49418(10) 0.34370(11) 0.0688(6) Uani 1 1 d . . .
H43 H 1.4780 0.5072 0.3193 0.083 Uiso 1 1 calc R . .
C44 C 1.4649(2) 0.47975(12) 0.39741(12) 0.0792(7) Uani 1 1 d . . .
H44 H 1.5533 0.4807 0.4094 0.095 Uiso 1 1 calc R . .
C45 C 1.3817(2) 0.46380(12) 0.43424(11) 0.0779(7) Uani 1 1 d . . .
H45 H 1.4135 0.4551 0.4717 0.093 Uiso 1 1 calc R . .
C46 C 1.25218(19) 0.46031(10) 0.41740(9) 0.0628(5) Uani 1 1 d . . .
C461 C 1.1596(2) 0.44311(13) 0.45769(10) 0.0774(6) Uani 1 1 d . . .
H461 H 1.0733 0.4555 0.4399 0.093 Uiso 1 1 calc R . .
C462 C 1.1586(3) 0.37166(15) 0.46559(14) 0.1118(11) Uani 1 1 d . . .
H46A H 1.1342 0.3512 0.4297 0.168 Uiso 1 1 calc R . .
H46B H 1.0977 0.3606 0.4910 0.168 Uiso 1 1 calc R . .
H46C H 1.2433 0.3574 0.4811 0.168 Uiso 1 1 calc R . .
C463 C 1.1840(3) 0.47837(17) 0.51246(12) 0.1063(10) Uani 1 1 d . . .
H46D H 1.2666 0.4661 0.5319 0.159 Uiso 1 1 calc R . .
H46E H 1.1177 0.4679 0.5354 0.159 Uiso 1 1 calc R . .
H46F H 1.1832 0.5238 0.5053 0.159 Uiso 1 1 calc R . .
N5 N 1.02013(13) 0.29022(7) 0.16458(6) 0.0504(3) Uani 1 1 d . . .
C51 C 0.98546(16) 0.29984(9) 0.10610(8) 0.0504(4) Uani 1 1 d . . .
C52 C 0.95946(16) 0.36097(9) 0.08558(8) 0.0505(4) Uani 1 1 d . . .
C521 C 0.96655(18) 0.41757(9) 0.12370(9) 0.0585(5) Uani 1 1 d . . .
H521 H 1.0164 0.4051 0.1596 0.070 Uiso 1 1 calc R . .
C522 C 1.0331(3) 0.47391(13) 0.10102(13) 0.0987(9) Uani 1 1 d . . .
H52A H 1.1166 0.4609 0.0923 0.148 Uiso 1 1 calc R . .
H52B H 1.0431 0.5074 0.1289 0.148 Uiso 1 1 calc R . .
H52C H 0.9823 0.4895 0.0674 0.148 Uiso 1 1 calc R . .
C523 C 0.8350(2) 0.43629(12) 0.13554(12) 0.0786(7) Uani 1 1 d . . .
H52D H 0.7842 0.4493 0.1010 0.118 Uiso 1 1 calc R . .
H52E H 0.8415 0.4713 0.1619 0.118 Uiso 1 1 calc R . .
H52F H 0.7945 0.4003 0.1514 0.118 Uiso 1 1 calc R . .
C53 C 0.92371(17) 0.36748(10) 0.02895(8) 0.0590(5) Uani 1 1 d . . .
H53 H 0.9061 0.4083 0.0139 0.071 Uiso 1 1 calc R . .
C54 C 0.91325(18) 0.31617(12) -0.00593(9) 0.0654(5) Uani 1 1 d . . .
H54 H 0.8884 0.3217 -0.0445 0.079 Uiso 1 1 calc R . .
C55 C 0.9388(2) 0.25686(11) 0.01529(10) 0.0671(5) Uani 1 1 d . . .
H55 H 0.9312 0.2218 -0.0091 0.081 Uiso 1 1 calc R . .
C56 C 0.97534(19) 0.24701(10) 0.07121(9) 0.0598(5) Uani 1 1 d . A .
C561 C 1.0036(3) 0.18044(11) 0.09296(14) 0.0850(7) Uani 1 1 d . . .
H56A H 0.9692 0.1593 0.0575 0.102 Uiso 0.534(16) 1 calc PR A 1
H56B H 1.0159 0.1925 0.1330 0.102 Uiso 0.466(16) 1 d PR A 2
C62A C 0.9129(9) 0.1551(3) 0.1234(5) 0.076(2) Uani 0.534(16) 1 d P A 1
H62A H 0.9143 0.1091 0.1209 0.114 Uiso 0.534(16) 1 calc PR A 1
H62B H 0.8289 0.1707 0.1085 0.114 Uiso 0.534(16) 1 calc PR A 1
H62C H 0.9321 0.1678 0.1623 0.114 Uiso 0.534(16) 1 calc PR A 1
C63A C 1.1261(7) 0.1602(4) 0.0915(5) 0.081(2) Uani 0.534(16) 1 d P A 1
H63A H 1.1825 0.1813 0.1208 0.121 Uiso 0.534(16) 1 calc PR A 1
H63B H 1.1524 0.1703 0.0554 0.121 Uiso 0.534(16) 1 calc PR A 1
H63C H 1.1305 0.1146 0.0974 0.121 Uiso 0.534(16) 1 calc PR A 1
C62B C 0.8887(8) 0.1405(5) 0.0953(6) 0.084(3) Uani 0.466(16) 1 d P A 2
H62D H 0.8527 0.1288 0.0576 0.126 Uiso 0.466(16) 1 calc PR A 2
H62E H 0.8257 0.1642 0.1129 0.126 Uiso 0.466(16) 1 calc PR A 2
H62F H 0.9122 0.1024 0.1168 0.126 Uiso 0.466(16) 1 calc PR A 2
C63B C 1.0992(13) 0.1432(5) 0.0639(7) 0.101(4) Uani 0.466(16) 1 d P A 2
H63D H 1.1760 0.1684 0.0631 0.152 Uiso 0.466(16) 1 calc PR A 2
H63E H 1.0621 0.1334 0.0260 0.152 Uiso 0.466(16) 1 calc PR A 2
H63F H 1.1207 0.1040 0.0842 0.152 Uiso 0.466(16) 1 calc PR A 2
C5 C 1.13913(18) 0.28557(11) 0.18316(9) 0.0636(5) Uani 1 1 d . . .
H5 H 1.2014 0.2934 0.1593 0.076 Uiso 1 1 calc R . .
C6 C 1.17641(18) 0.26881(11) 0.23927(9) 0.0645(6) Uani 1 1 d . . .
C61 C 1.2934(2) 0.26524(17) 0.27189(12) 0.1047(11) Uani 1 1 d . . .
H61 H 1.3737 0.2738 0.2605 0.126 Uiso 1 1 calc R . .
N6 N 1.08244(12) 0.25245(7) 0.27015(6) 0.0464(3) Uani 1 1 d . . .
C7 C 1.13963(16) 0.23893(10) 0.32183(8) 0.0543(4) Uani 1 1 d . . .
C71 C 1.27000(19) 0.24696(15) 0.32377(11) 0.0903(9) Uani 1 1 d . . .
H71 H 1.3314 0.2409 0.3552 0.108 Uiso 1 1 calc R . .
C8 C 1.06969(16) 0.21627(8) 0.36483(7) 0.0478(4) Uani 1 1 d . . .
H8 H 1.1125 0.2107 0.4012 0.057 Uiso 1 1 calc R . .
N8 N 0.95266(12) 0.20357(7) 0.35548(6) 0.0432(3) Uani 1 1 d . . .
C81 C 0.89157(14) 0.17541(8) 0.39795(6) 0.0435(4) Uani 1 1 d . . .
C82 C 0.92364(16) 0.11429(9) 0.41736(7) 0.0478(4) Uani 1 1 d . . .
C821 C 1.02695(17) 0.07492(9) 0.39616(8) 0.0519(4) Uani 1 1 d . . .
H821 H 1.0497 0.0954 0.3618 0.062 Uiso 1 1 calc R . .
C822 C 0.9831(2) 0.00770(10) 0.38125(11) 0.0740(6) Uani 1 1 d . . .
H82A H 0.9636 -0.0140 0.4147 0.111 Uiso 1 1 calc R . .
H82B H 1.0504 -0.0149 0.3656 0.111 Uiso 1 1 calc R . .
H82C H 0.9071 0.0091 0.3539 0.111 Uiso 1 1 calc R . .
C823 C 1.14663(19) 0.07264(11) 0.43843(9) 0.0662(5) Uani 1 1 d . . .
H82D H 1.1788 0.1154 0.4457 0.099 Uiso 1 1 calc R . .
H82E H 1.2113 0.0472 0.4236 0.099 Uiso 1 1 calc R . .
H82F H 1.1263 0.0538 0.4730 0.099 Uiso 1 1 calc R . .
C83 C 0.85496(18) 0.08873(10) 0.45719(8) 0.0587(5) Uani 1 1 d . . .
H83 H 0.8752 0.0477 0.4710 0.070 Uiso 1 1 calc R . .
C84 C 0.75852(19) 0.12155(11) 0.47697(9) 0.0659(5) Uani 1 1 d . . .
H84 H 0.7138 0.1034 0.5044 0.079 Uiso 1 1 calc R . .
C85 C 0.72718(18) 0.18083(11) 0.45681(8) 0.0615(5) Uani 1 1 d . . .
H85 H 0.6608 0.2032 0.4707 0.074 Uiso 1 1 calc R . .
C86 C 0.79063(16) 0.20865(9) 0.41648(7) 0.0500(4) Uani 1 1 d . . .
C861 C 0.75385(18) 0.27375(9) 0.39431(8) 0.0558(4) Uani 1 1 d . . .
H861 H 0.7912 0.2790 0.3589 0.067 Uiso 1 1 calc R . .
C862 C 0.6108(2) 0.28153(13) 0.38070(12) 0.0860(8) Uani 1 1 d . . .
H86A H 0.5768 0.2474 0.3561 0.129 Uiso 1 1 calc R . .
H86B H 0.5921 0.3221 0.3623 0.129 Uiso 1 1 calc R . .
H86C H 0.5716 0.2801 0.4150 0.129 Uiso 1 1 calc R . .
C863 C 0.8104(3) 0.32418(13) 0.43360(12) 0.1021(9) Uani 1 1 d . . .
H86D H 0.7769 0.3200 0.4691 0.153 Uiso 1 1 calc R . .
H86E H 0.7883 0.3657 0.4177 0.153 Uiso 1 1 calc R . .
H86F H 0.9027 0.3196 0.4394 0.153 Uiso 1 1 calc R . .
Fe1 Fe 0.91150(2) 0.276461(11) 0.231547(10) 0.04172(9) Uani 1 1 d . . .

loop_
_atom_site_aniso_label
_atom_site_aniso_U_11
_atom_site_aniso_U_22
_atom_site_aniso_U_33
_atom_site_aniso_U_23
_atom_site_aniso_U_13
_atom_site_aniso_U_12
N1 0.0333(7) 0.0432(7) 0.0466(7) -0.0002(6) 0.0051(5) -0.0050(5)
C11 0.0351(8) 0.0474(9) 0.0465(9) -0.0030(7) 0.0044(6) -0.0061(6)
C12 0.0480(9) 0.0463(9) 0.0527(10) 0.0000(7) -0.0024(7) -0.0055(7)
C121 0.0691(12) 0.0485(10) 0.0580(11) 0.0024(8) -0.0130(9) -0.0096(9)
C122 0.104(2) 0.0888(18) 0.0959(19) -0.0253(15) -0.0449(16) 0.0357(15)
C123 0.134(3) 0.110(2) 0.0661(15) 0.0278(14) -0.0208(15) -0.0580(19)
C13 0.0649(12) 0.0469(10) 0.0643(12) 0.0000(8) -0.0071(9) -0.0106(8)
C14 0.0637(12) 0.0572(11) 0.0617(12) -0.0053(9) -0.0094(9) -0.0161(9)
C15 0.0537(11) 0.0658(12) 0.0508(10) 0.0008(9) -0.0054(8) -0.0132(9)
C16 0.0410(9) 0.0557(10) 0.0491(9) 0.0024(7) 0.0038(7) -0.0083(7)
C161 0.0565(11) 0.0645(12) 0.0540(11) 0.0109(9) -0.0025(8) -0.0181(9)
C162 0.0654(13) 0.0970(17) 0.0646(13) 0.0234(12) 0.0129(10) -0.0090(12)
C163 0.0835(15) 0.0618(13) 0.0699(13) 0.0074(10) 0.0063(11) 0.0052(11)
C1 0.0316(8) 0.0502(9) 0.0510(9) 0.0007(7) 0.0039(7) -0.0027(6)
C2 0.0328(8) 0.0459(9) 0.0537(10) -0.0017(7) 0.0027(7) 0.0005(6)
C21 0.0378(9) 0.0544(10) 0.0710(12) -0.0100(9) 0.0015(8) 0.0079(7)
N2 0.0326(6) 0.0417(7) 0.0503(8) -0.0006(6) 0.0038(5) -0.0020(5)
C3 0.0407(8) 0.0404(8) 0.0500(9) 0.0003(7) 0.0003(7) -0.0020(6)
C31 0.0486(10) 0.0458(9) 0.0657(11) -0.0100(8) -0.0005(8) 0.0049(7)
C4 0.0399(8) 0.0421(9) 0.0562(10) -0.0014(7) 0.0012(7) -0.0017(7)
N4 0.0413(8) 0.0447(8) 0.0672(9) -0.0046(7) -0.0033(7) -0.0013(6)
C41 0.0411(9) 0.0400(9) 0.0730(12) -0.0120(8) -0.0028(8) -0.0022(7)
C42 0.0461(10) 0.0502(10) 0.0793(13) -0.0140(9) 0.0042(9) -0.0026(8)
C421 0.0570(13) 0.0937(17) 0.0836(16) 0.0062(13) 0.0089(11) -0.0087(11)
C422 0.094(2) 0.181(4) 0.087(2) -0.032(2) 0.0165(16) -0.007(2)
C423 0.119(3) 0.130(3) 0.157(3) 0.061(3) -0.002(2) -0.034(2)
C43 0.0458(10) 0.0620(12) 0.0980(17) -0.0227(11) 0.0072(11) -0.0075(9)
C44 0.0422(11) 0.0779(15) 0.112(2) -0.0230(14) -0.0109(12) -0.0055(10)
C45 0.0567(13) 0.0807(15) 0.0892(16) -0.0083(12) -0.0182(12) -0.0093(11)
C46 0.0509(11) 0.0560(11) 0.0773(13) -0.0081(10) -0.0080(9) -0.0065(8)
C461 0.0638(13) 0.0916(17) 0.0726(14) 0.0011(12) -0.0071(11) -0.0108(12)
C462 0.118(3) 0.099(2) 0.115(2) 0.0097(18) -0.0002(19) -0.0362(19)
C463 0.098(2) 0.137(3) 0.0825(18) -0.0193(18) 0.0051(15) -0.0127(19)
N5 0.0391(8) 0.0585(9) 0.0556(9) 0.0113(7) 0.0133(6) 0.0011(6)
C51 0.0366(8) 0.0614(11) 0.0559(10) 0.0081(8) 0.0166(7) -0.0001(7)
C52 0.0374(8) 0.0593(10) 0.0558(10) 0.0074(8) 0.0100(7) 0.0003(7)
C521 0.0527(11) 0.0575(11) 0.0652(12) 0.0065(9) 0.0065(9) -0.0007(8)
C522 0.104(2) 0.0830(17) 0.114(2) -0.0067(15) 0.0321(17) -0.0399(16)
C523 0.0659(14) 0.0694(14) 0.1035(18) -0.0161(13) 0.0218(12) 0.0014(11)
C53 0.0436(10) 0.0735(13) 0.0606(11) 0.0137(10) 0.0096(8) 0.0029(9)
C54 0.0463(10) 0.0990(17) 0.0525(11) -0.0016(11) 0.0122(8) 0.0011(10)
C55 0.0542(12) 0.0774(14) 0.0737(14) -0.0126(11) 0.0238(10) -0.0035(10)
C56 0.0512(11) 0.0618(11) 0.0709(13) 0.0002(10) 0.0249(9) -0.0003(9)
C561 0.0812(16) 0.0614(13) 0.121(2) 0.0061(13) 0.0436(15) 0.0071(12)
C62A 0.073(4) 0.056(3) 0.105(5) 0.007(3) 0.036(4) -0.002(3)
C63A 0.061(3) 0.070(4) 0.115(6) 0.009(3) 0.025(4) 0.017(3)
C62B 0.066(4) 0.068(5) 0.119(7) 0.014(5) 0.015(4) -0.008(3)
C63B 0.105(7) 0.071(5) 0.143(9) 0.008(5) 0.076(7) 0.020(5)
C5 0.0374(9) 0.0875(15) 0.0685(12) 0.0222(11) 0.0167(8) -0.0013(9)
C6 0.0359(9) 0.0912(15) 0.0679(12) 0.0257(11) 0.0129(8) -0.0028(9)
C61 0.0294(10) 0.184(3) 0.1008(19) 0.068(2) 0.0067(11) -0.0130(13)
N6 0.0330(7) 0.0523(8) 0.0554(8) 0.0072(6) 0.0113(6) -0.0016(6)
C7 0.0347(9) 0.0696(12) 0.0579(11) 0.0145(9) 0.0033(7) -0.0037(8)
C71 0.0322(10) 0.155(2) 0.0818(16) 0.0472(17) -0.0011(10) -0.0128(12)
C8 0.0374(9) 0.0566(10) 0.0484(9) 0.0064(7) 0.0018(7) -0.0020(7)
N8 0.0360(7) 0.0499(8) 0.0442(7) -0.0002(6) 0.0072(5) -0.0013(6)
C81 0.0342(8) 0.0571(10) 0.0387(8) 0.0011(7) 0.0028(6) -0.0040(7)
C82 0.0411(9) 0.0559(10) 0.0455(9) 0.0032(7) 0.0028(7) -0.0040(7)
C821 0.0481(10) 0.0520(10) 0.0556(10) 0.0026(8) 0.0064(8) 0.0007(8)
C822 0.0785(15) 0.0565(12) 0.0880(16) -0.0033(11) 0.0147(12) -0.0033(10)
C823 0.0528(11) 0.0726(13) 0.0714(13) -0.0006(10) 0.0008(9) 0.0132(9)
C83 0.0534(11) 0.0669(12) 0.0561(11) 0.0137(9) 0.0086(8) -0.0048(9)
C84 0.0532(11) 0.0894(15) 0.0576(11) 0.0167(11) 0.0175(9) -0.0055(10)
C85 0.0430(10) 0.0870(15) 0.0571(11) 0.0089(10) 0.0166(8) 0.0050(9)
C86 0.0373(8) 0.0666(11) 0.0463(9) 0.0030(8) 0.0066(7) 0.0010(7)
C861 0.0442(10) 0.0696(12) 0.0550(11) 0.0056(9) 0.0118(8) 0.0090(8)
C862 0.0508(12) 0.108(2) 0.1015(19) 0.0345(15) 0.0188(12) 0.0225(12)
C863 0.139(3) 0.0694(16) 0.0904(19) -0.0040(14) -0.0158(18) 0.0025(16)
Fe1 0.03026(13) 0.04476(14) 0.05085(15) -0.00150(10) 0.00792(10) -0.00170(9)

loop_
_atom_type_symbol
_atom_type_description
_atom_type_scat_dispersion_real
_atom_type_scat_dispersion_imag
_atom_type_scat_source
C C 0.0033 0.0016 'International Tables Vol C Tables 4.2.6.8 and 6.1.1.4'
H H 0.0000 0.0000 'International Tables Vol C Tables 4.2.6.8 and 6.1.1.4'
Fe Fe 0.3463 0.8444 'International Tables Vol C Tables 4.2.6.8 and 6.1.1.4'
N N 0.0061 0.0033 'International Tables Vol C Tables 4.2.6.8 and 6.1.1.4'

loop_
_geom_angle_atom_site_label_1
_geom_angle_atom_site_label_2
_geom_angle_atom_site_label_3
_geom_angle
_geom_angle_site_symmetry_1
_geom_angle_site_symmetry_3
_geom_angle_publ_flag
C1 N1 C11 117.43(13) . . ?
C1 N1 Fe1 108.52(10) . . ?
C11 N1 Fe1 134.06(11) . . ?
C12 C11 C16 121.57(15) . . ?
C12 C11 N1 118.38(14) . . ?
C16 C11 N1 120.04(15) . . ?
C13 C12 C11 118.03(16) . . ?
C13 C12 C121 120.11(16) . . ?
C11 C12 C121 121.86(15) . . ?
C122 C121 C12 110.10(19) . . ?
C122 C121 C123 111.4(2) . . ?
C12 C121 C123 111.93(17) . . ?
C14 C13 C12 121.47(18) . . ?
C15 C14 C13 119.65(17) . . ?
C14 C15 C16 121.74(17) . . ?
C15 C16 C11 117.52(16) . . ?
C15 C16 C161 119.03(16) . . ?
C11 C16 C161 123.44(15) . . ?
C16 C161 C162 111.91(18) . . ?
C16 C161 C163 110.84(16) . . ?
C162 C161 C163 110.53(17) . . ?
N1 C1 C2 121.50(14) . . ?
N2 C2 C21 110.50(14) . . ?
N2 C2 C1 117.84(14) . . ?
C21 C2 C1 131.64(15) . . ?
C31 C21 C2 106.42(15) . . ?
C3 N2 C2 105.99(13) . . ?
C3 N2 Fe1 144.56(11) . . ?
C2 N2 Fe1 109.42(10) . . ?
N2 C3 C31 110.31(14) . . ?
N2 C3 C4 121.20(15) . . ?
C31 C3 C4 128.46(15) . . ?
C21 C31 C3 106.77(16) . . ?
N4 C4 C3 121.35(16) . . ?
C4 N4 C41 118.60(15) . . ?
C42 C41 C46 121.81(17) . . ?
C42 C41 N4 120.70(17) . . ?
C46 C41 N4 117.34(18) . . ?
C43 C42 C41 117.3(2) . . ?
C43 C42 C421 120.1(2) . . ?
C41 C42 C421 122.58(17) . . ?
C42 C421 C423 112.2(2) . . ?
C42 C421 C422 110.2(2) . . ?
C423 C421 C422 112.5(3) . . ?
C44 C43 C42 121.6(2) . . ?
C43 C44 C45 120.1(2) . . ?
C44 C45 C46 121.1(2) . . ?
C45 C46 C41 117.8(2) . . ?
C45 C46 C461 121.5(2) . . ?
C41 C46 C461 120.61(17) . . ?
C46 C461 C463 113.2(2) . . ?
C46 C461 C462 109.6(2) . . ?
C463 C461 C462 112.4(2) . . ?
C5 N5 C51 118.25(15) . . ?
C5 N5 Fe1 108.94(13) . . ?
C51 N5 Fe1 132.73(11) . . ?
C56 C51 C52 121.84(18) . . ?
C56 C51 N5 118.37(17) . . ?
C52 C51 N5 119.77(17) . . ?
C53 C52 C51 117.44(18) . . ?
C53 C52 C521 120.95(17) . . ?
C51 C52 C521 121.59(17) . . ?
C52 C521 C523 110.40(17) . . ?
C52 C521 C522 112.95(19) . . ?
C523 C521 C522 110.2(2) . . ?
C54 C53 C52 121.5(2) . . ?
C55 C54 C53 119.8(2) . . ?
C54 C55 C56 121.7(2) . . ?
C55 C56 C51 117.7(2) . . ?
C55 C56 C561 120.0(2) . . ?
C51 C56 C561 122.3(2) . . ?
C63A C561 C62A 127.8(6) . . ?
C63A C561 C62B 127.3(6) . . ?
C62A C561 C62B 30.5(3) . . ?
C63A C561 C56 115.2(4) . . ?
C62A C561 C56 114.9(3) . . ?
C62B C561 C56 114.3(4) . . ?
C63A C561 C63B 30.7(5) . . ?
C62A C561 C63B 126.2(6) . . ?
C62B C561 C63B 108.7(10) . . ?
C56 C561 C63B 115.6(5) . . ?
N5 C5 C6 119.83(17) . . ?
N6 C6 C61 109.67(18) . . ?
N6 C6 C5 117.19(17) . . ?
C61 C6 C5 133.14(19) . . ?
C71 C61 C6 106.62(18) . . ?
C7 N6 C6 106.79(14) . . ?
C7 N6 Fe1 139.64(12) . . ?
C6 N6 Fe1 111.18(12) . . ?
N6 C7 C71 109.49(17) . . ?
N6 C7 C8 122.06(15) . . ?
C71 C7 C8 128.35(18) . . ?
C61 C71 C7 107.43(19) . . ?
N8 C8 C7 121.84(16) . . ?
C8 N8 C81 119.31(14) . . ?
C86 C81 C82 121.18(15) . . ?
C86 C81 N8 117.41(15) . . ?
C82 C81 N8 121.19(15) . . ?
C83 C82 C81 117.71(17) . . ?
C83 C82 C821 119.09(17) . . ?
C81 C82 C821 123.19(15) . . ?
C82 C821 C822 112.35(16) . . ?
C82 C821 C823 111.38(16) . . ?
C822 C821 C823 109.39(17) . . ?
C84 C83 C82 121.68(19) . . ?
C85 C84 C83 119.74(18) . . ?
C84 C85 C86 121.47(19) . . ?
C85 C86 C81 118.14(18) . . ?
C85 C86 C861 120.74(17) . . ?
C81 C86 C861 121.11(16) . . ?
C863 C861 C86 110.95(18) . . ?
C863 C861 C862 111.6(2) . . ?
C86 C861 C862 112.41(17) . . ?
N6 Fe1 N2 106.65(6) . . ?
N6 Fe1 N1 153.35(6) . . ?
N2 Fe1 N1 82.72(5) . . ?
N6 Fe1 N5 81.06(6) . . ?
N2 Fe1 N5 115.74(6) . . ?
N1 Fe1 N5 117.96(6) . . ?

loop_
_geom_bond_atom_site_label_1
_geom_bond_atom_site_label_2
_geom_bond_distance
_geom_bond_site_symmetry_2
_geom_bond_publ_flag
N1 C1 1.300(2) . ?
N1 C11 1.447(2) . ?
N1 Fe1 2.0972(13) . ?
C11 C12 1.401(2) . ?
C11 C16 1.404(2) . ?
C12 C13 1.392(2) . ?
C12 C121 1.520(2) . ?
C121 C122 1.518(3) . ?
C121 C123 1.524(3) . ?
C13 C14 1.378(3) . ?
C14 C15 1.374(3) . ?
C15 C16 1.398(2) . ?
C16 C161 1.519(3) . ?
C161 C162 1.527(3) . ?
C161 C163 1.536(3) . ?
C1 C2 1.414(2) . ?
C2 N2 1.373(2) . ?
C2 C21 1.398(2) . ?
C21 C31 1.383(3) . ?
N2 C3 1.361(2) . ?
N2 Fe1 2.0444(13) . ?
C3 C31 1.405(2) . ?
C3 C4 1.446(2) . ?
C4 N4 1.273(2) . ?
N4 C41 1.427(2) . ?
C41 C42 1.400(3) . ?
C41 C46 1.402(3) . ?
C42 C43 1.398(3) . ?
C42 C421 1.515(3) . ?
C421 C423 1.524(4) . ?
C421 C422 1.536(4) . ?
C43 C44 1.368(4) . ?
C44 C45 1.380(4) . ?
C45 C46 1.390(3) . ?
C46 C461 1.520(3) . ?
C461 C463 1.522(4) . ?
C461 C462 1.530(4) . ?
N5 C5 1.294(2) . ?
N5 C51 1.439(2) . ?
N5 Fe1 2.1347(14) . ?
C51 C56 1.403(3) . ?
C51 C52 1.406(3) . ?
C52 C53 1.389(3) . ?
C52 C521 1.515(3) . ?
C521 C523 1.518(3) . ?
C521 C522 1.529(3) . ?
C53 C54 1.377(3) . ?
C54 C55 1.376(3) . ?
C55 C56 1.383(3) . ?
C56 C561 1.527(3) . ?
C561 C63A 1.378(8) . ?
C561 C62A 1.398(7) . ?
C561 C62B 1.496(9) . ?
C561 C63B 1.530(9) . ?
C5 C6 1.418(3) . ?
C6 N6 1.370(2) . ?
C6 C61 1.392(3) . ?
C61 C71 1.373(3) . ?
N6 C7 1.357(2) . ?
N6 Fe1 2.0057(14) . ?
C7 C71 1.394(3) . ?
C7 C8 1.442(2) . ?
C8 N8 1.267(2) . ?
N8 C81 1.421(2) . ?
C81 C86 1.407(2) . ?
C81 C82 1.409(2) . ?
C82 C83 1.396(2) . ?
C82 C821 1.523(3) . ?
C821 C822 1.532(3) . ?
C821 C823 1.534(3) . ?
C83 C84 1.378(3) . ?
C84 C85 1.377(3) . ?
C85 C86 1.392(3) . ?
C86 C861 1.518(3) . ?
C861 C863 1.510(3) . ?
C861 C862 1.527(3) . ?
